data_4107484
loop_
_publ_author_name
'Suzanne M. Neville'
'Gregory J. Halder'
'Karena W. Chapman'
'Martin B. Duriska'
'Peter D. Southon'
'John D. Cashion'
'Jean-Fran\,cois L\'etard'
'Boujemaa Moubaraki'
'Keith S. Murray'
'Cameron J. Kepert'

_publ_contact_author_address
; School of Chemistry, F11 
  University of Sydney, 
  NSW 2006, 
  Australia
;
_publ_contact_author_email c.kepert@chem.usyd.edu.au
_publ_contact_author_fax +61-2-9351-3329
_publ_contact_author_name 'Cameron J. Kepert'
_publ_contact_author_phone +61-2-9351-5741
_publ_section_title
;
 Single-Crystal to Single-Crystal Structural Transformation and
 Photomagnetic Properties of a Porous Iron(II) Spin-Crossover Framework
;
_journal_name_full 'Journal of the American Chemical Society'
_journal_page_first 2869
_journal_page_last 2876
_journal_paper_doi 10.1021/ja077958f
_journal_volume 130
_journal_year 2008
_chemical_formula_moiety 'C26 H24 Fe N6 O4 S2, 3(C2 H6 O1)'
_chemical_formula_sum 'C32 H42 Fe N6 O7 S2'
_chemical_formula_weight 742.69
_chemical_name_systematic
;
 ?
;
_space_group_IT_number 56
_symmetry_cell_setting orthorhombic
_symmetry_Int_Tables_number 56
_symmetry_space_group_name_Hall '-P 2ab 2ac'
_symmetry_space_group_name_H-M 'P c c n'
_atom_sites_solution_hydrogens geom
_atom_sites_solution_primary direct
_atom_sites_solution_secondary difmap
_audit_creation_date '9 November 2005'
_audit_creation_method SHELXL-97
_cell_angle_alpha 90.00
_cell_angle_beta 90.00
_cell_angle_gamma 90.00
_cell_formula_units_Z 4
_cell_length_a 13.839(2)
_cell_length_b 14.853(2)
_cell_length_c 17.604(3)
_cell_measurement_reflns_used 869
_cell_measurement_temperature 100(2)
_cell_measurement_theta_max 27.413
_cell_measurement_theta_min 3.3215
_cell_volume 3618.5(9)
_computing_cell_refinement 'SMART (BrukerAXS ,1997)'
_computing_data_collection 'SMART (BrukerAXS ,1997)'
_computing_data_reduction 'SAINT+ (BrukerAXS, 1997)'
_computing_molecular_graphics 'XPMA/ZORTEP, WebLab ViewerPro 3.7'
_computing_publication_material CIFTAB
_computing_structure_refinement 'SHELXL-97 (Sheldrick, 1997)'
_computing_structure_solution 'SHELXS-97 (Sheldrick, 1990)'
_diffrn_ambient_temperature 100(2)
_diffrn_measured_fraction_theta_full 0.974
_diffrn_measured_fraction_theta_max 0.974
_diffrn_measurement_device_type 'Bruker SMART 1000 CCD'
_diffrn_measurement_method \w
_diffrn_radiation_monochromator graphite
_diffrn_radiation_source 'fine-focus sealed tube'
_diffrn_radiation_type MoK\a
_diffrn_radiation_wavelength 0.71073
_diffrn_reflns_av_R_equivalents 0.0000
_diffrn_reflns_av_sigmaI/netI 0.0271
_diffrn_reflns_limit_h_max 18
_diffrn_reflns_limit_h_min 0
_diffrn_reflns_limit_k_max 19
_diffrn_reflns_limit_k_min 0
_diffrn_reflns_limit_l_max 23
_diffrn_reflns_limit_l_min 0
_diffrn_reflns_number 4272
_diffrn_reflns_theta_full 28.01
_diffrn_reflns_theta_max 28.01
_diffrn_reflns_theta_min 2.01
_diffrn_standards_decay_% 0
_diffrn_standards_interval_count 0
_diffrn_standards_interval_time 0
_diffrn_standards_number 284
_exptl_absorpt_coefficient_mu 0.585
_exptl_absorpt_correction_T_max 1.0000
_exptl_absorpt_correction_T_min 0.83634
_exptl_absorpt_correction_type empirical
_exptl_absorpt_process_details 'XPREP, Bruker 1995'
_exptl_crystal_colour purple
_exptl_crystal_density_diffrn 1.363
_exptl_crystal_description 'rectangular rod'
_exptl_crystal_F_000 1560
_exptl_crystal_size_max 0.48
_exptl_crystal_size_mid 0.2
_exptl_crystal_size_min 0.2
_refine_diff_density_max 0.958
_refine_diff_density_min -0.974
_refine_diff_density_rms 0.100
_refine_ls_extinction_method none
_refine_ls_goodness_of_fit_ref 1.050
_refine_ls_hydrogen_treatment constr
_refine_ls_matrix_type full
_refine_ls_number_parameters 217
_refine_ls_number_reflns 4272
_refine_ls_number_restraints 2
_refine_ls_restrained_S_all 1.051
_refine_ls_R_factor_all 0.1059
_refine_ls_R_factor_gt 0.0798
_refine_ls_shift/su_max 0.000
_refine_ls_shift/su_mean 0.000
_refine_ls_structure_factor_coef Fsqd
_refine_ls_weighting_details 'calc w=1/[\s^2^(Fo^2^)+(0.1214P)^2^+10.6109P] where P=(Fo^2^+2Fc^2^)/3'
_refine_ls_weighting_scheme calc
_refine_ls_wR_factor_gt 0.2268
_refine_ls_wR_factor_ref 0.2543
_reflns_number_gt 3037
_reflns_number_total 4272
_reflns_threshold_expression >2sigma(I)
_cod_data_source_file ja077958f-file001.cif
_cod_data_source_block global
_cod_original_cell_volume 3618.4(10)
_cod_database_code 4107484

loop_
_symmetry_equiv_pos_as_xyz
'x, y, z'
'-x+1/2, -y+1/2, z'
'x+1/2, -y, -z+1/2'
'-x, y+1/2, -z+1/2'
'-x, -y, -z'
'x-1/2, y-1/2, -z'
'-x-1/2, y, z-1/2'
'x, -y-1/2, z-1/2'

loop_
_atom_site_label
_atom_site_type_symbol
_atom_site_fract_x
_atom_site_fract_y
_atom_site_fract_z
_atom_site_U_iso_or_equiv
_atom_site_adp_type
_atom_site_occupancy
_atom_site_symmetry_multiplicity
_atom_site_calc_flag
_atom_site_refinement_flags
_atom_site_disorder_assembly
_atom_site_disorder_group
Fe1 Fe 0.2500 0.2500 0.25075(4) 0.0263(2) Uani 1 2 d S . .
S1 S -0.02523(15) 0.05754(15) 0.26980(12) 0.0969(8) Uani 1 1 d . . .
N1 N 0.1425(3) 0.1588(3) 0.25264(18) 0.0374(8) Uani 1 1 d . . .
C1 C 0.0729(4) 0.1171(3) 0.2602(2) 0.0420(10) Uani 1 1 d . . .
N10 N 0.3209(2) 0.1764(2) 0.33570(18) 0.0310(7) Uani 1 1 d . . .
C10 C 0.3667(3) 0.2149(3) 0.3943(2) 0.0365(9) Uani 1 1 d . . .
H10 H 0.3704 0.2787 0.3961 0.044 Uiso 1 1 calc R . .
C11 C 0.4090(3) 0.1661(3) 0.4523(2) 0.0426(10) Uani 1 1 d . . .
H11 H 0.4413 0.1964 0.4925 0.051 Uiso 1 1 calc R . .
C12 C 0.4042(3) 0.0734(3) 0.4518(2) 0.0442(11) Uani 1 1 d . B .
C13 C 0.3572(4) 0.0342(3) 0.3921(3) 0.0531(13) Uani 1 1 d . . .
H13 H 0.3518 -0.0295 0.3896 0.064 Uiso 1 1 calc R . .
C14 C 0.3177(4) 0.0864(3) 0.3353(3) 0.0441(10) Uani 1 1 d . . .
H14 H 0.2867 0.0571 0.2940 0.053 Uiso 1 1 calc R . .
C15 C 0.4492(4) 0.0162(4) 0.5132(3) 0.0572(15) Uani 1 1 d . . .
H15 H 0.4563 0.0530 0.5604 0.069 Uiso 1 1 calc R A 3
O15B O 0.3827(6) -0.0599(6) 0.5283(5) 0.071(2) Uani 0.50 1 d P B 3
H15B H 0.3899 -0.0736 0.5727 0.086 Uiso 0.50 1 d P C 3
O15A O 0.4680(9) 0.0817(8) 0.5798(4) 0.109(5) Uani 0.50 1 d P B 4
H15A H 0.4791 0.0412 0.6150 0.131 Uiso 0.50 1 d P D 4
N20 N 0.3233(2) 0.1782(2) 0.1654(2) 0.0377(8) Uani 1 1 d . . .
C20 C 0.4205(3) 0.1827(4) 0.1592(4) 0.0639(17) Uani 1 1 d . . .
H20 H 0.4555 0.2161 0.1961 0.077 Uiso 1 1 calc R . .
C21 C 0.4704(4) 0.1415(4) 0.1024(4) 0.073(2) Uani 1 1 d . . .
H21 H 0.5388 0.1468 0.1006 0.088 Uiso 1 1 calc R . .
C22 C 0.4222(3) 0.0913(3) 0.0464(3) 0.0438(10) Uani 1 1 d . F .
C23 C 0.3235(4) 0.0878(4) 0.0545(3) 0.0571(13) Uani 1 1 d . . .
H23 H 0.2861 0.0550 0.0187 0.069 Uiso 1 1 calc R . .
C24 C 0.2778(4) 0.1307(4) 0.1133(3) 0.0554(13) Uani 1 1 d . . .
H24 H 0.2095 0.1260 0.1167 0.066 Uiso 1 1 calc R . .
C25 C 0.4763(4) 0.0437(3) -0.0150(3) 0.0505(12) Uani 1 1 d . . .
H25 H 0.4287 0.0264 -0.0552 0.061 Uiso 1 1 calc R E 1
O25A O 0.5493(6) 0.1017(5) -0.0502(5) 0.062(2) Uani 0.50 1 d P F 1
H25A H 0.5258 0.1036 -0.0967 0.075 Uiso 0.50 1 d P G 1
O25B O 0.4057(5) 0.0233(6) -0.0698(4) 0.061(2) Uani 0.50 1 d P F 2
H25B H 0.4372 0.0084 -0.1095 0.073 Uiso 0.50 1 d P H 2
O50B O 0.1064(10) 0.8779(10) 0.1822(8) 0.232 Uiso 0.50 1 d P I 3
H50B H 0.1018 0.9147 0.1310 0.349 Uiso 0.50 1 d P J 3
C50B C 0.1276(16) 0.8030(16) 0.1976(13) 0.127 Uiso 0.50 1 d P I 3
H50A H 0.1714 0.7723 0.1614 0.153 Uiso 0.50 1 calc PR I 3
H50C H 0.0742 0.7640 0.2153 0.153 Uiso 0.50 1 calc PR I 3
C51B C 0.1818(16) 0.8673(14) 0.2650(12) 0.224 Uiso 0.50 1 d P I 3
H51A H 0.1511 0.9222 0.2757 0.269 Uiso 0.50 1 d P K 3
H51B H 0.2459 0.8679 0.2532 0.269 Uiso 0.50 1 d P L 3
H51C H 0.1699 0.8260 0.3102 0.269 Uiso 0.50 1 d P M 3
O50A O 0.1064(10) 0.8779(10) 0.1822(8) 0.232 Uiso 0.50 1 d P N 4
H1 H 0.0797 0.9374 0.2040 0.279 Uiso 0.50 1 d P O 4
C50A C 0.210(2) 0.897(2) 0.1856(18) 0.172 Uiso 0.50 1 d P N 4
H2 H 0.2284 0.9613 0.1801 0.206 Uiso 0.50 1 calc PR N 4
H3 H 0.2524 0.8559 0.1569 0.206 Uiso 0.50 1 calc PR N 4
C51A C 0.1818(16) 0.8673(14) 0.2650(12) 0.224 Uiso 0.50 1 d P N 4
H51D H 0.1393 0.9087 0.2911 0.269 Uiso 0.50 1 d P P 4
H51E H 0.2357 0.8507 0.2947 0.269 Uiso 0.50 1 d P Q 4
H51F H 0.1390 0.8087 0.2614 0.269 Uiso 0.50 1 d P R 4
O60 O 0.220(2) -0.2134(17) 0.4817(17) 0.240 Uiso 0.50 1 d PD . .
H60 H 0.1753 -0.2853 0.5071 0.288 Uiso 0.50 1 d P . .
C60 C 0.203(3) -0.284(3) 0.431(2) 0.225 Uiso 0.50 1 d PD . .
H60A H 0.2299 -0.2713 0.3804 0.270 Uiso 0.50 1 calc PR . .
H60B H 0.1326 -0.2965 0.4263 0.270 Uiso 0.50 1 calc PR . .
C61 C 0.256(3) -0.3631(17) 0.470(3) 0.222 Uiso 0.50 1 d PD . .
H61A H 0.3192 -0.3871 0.4581 0.267 Uiso 0.50 1 d P . .
H61B H 0.2234 -0.4095 0.5040 0.267 Uiso 0.50 1 d P . .
H61C H 0.2972 -0.3365 0.5344 0.267 Uiso 0.50 1 d P . .

loop_
_atom_site_aniso_label
_atom_site_aniso_U_11
_atom_site_aniso_U_22
_atom_site_aniso_U_33
_atom_site_aniso_U_23
_atom_site_aniso_U_13
_atom_site_aniso_U_12
Fe1 0.0242(4) 0.0261(4) 0.0288(4) 0.000 0.000 0.0040(3)
S1 0.0859(13) 0.1100(15) 0.0950(13) 0.0266(11) -0.0303(10) -0.0655(12)
N1 0.0363(19) 0.0406(19) 0.0351(18) 0.0086(14) 0.0010(14) 0.0043(15)
C1 0.054(3) 0.040(2) 0.031(2) 0.0038(16) -0.0094(18) -0.007(2)
N10 0.0321(16) 0.0315(16) 0.0295(15) -0.0010(12) -0.0005(13) 0.0065(13)
C10 0.039(2) 0.040(2) 0.0310(19) -0.0028(16) -0.0035(16) 0.0050(17)
C11 0.040(2) 0.057(3) 0.030(2) -0.0015(18) -0.0008(17) 0.012(2)
C12 0.045(2) 0.058(3) 0.0287(19) 0.0073(18) 0.0073(18) 0.027(2)
C13 0.077(3) 0.041(2) 0.042(2) 0.0049(19) 0.005(2) 0.021(2)
C14 0.059(3) 0.035(2) 0.038(2) 0.0001(17) -0.003(2) 0.0090(19)
C15 0.063(3) 0.080(4) 0.028(2) 0.015(2) 0.013(2) 0.040(3)
O15B 0.066(5) 0.084(6) 0.065(5) 0.042(4) 0.005(4) 0.021(4)
O15A 0.155(9) 0.142(9) 0.029(3) -0.003(4) -0.003(5) 0.121(8)
N20 0.0340(17) 0.0323(17) 0.047(2) 0.0015(14) -0.0155(15) 0.0042(13)
C20 0.032(2) 0.053(3) 0.107(5) -0.040(3) -0.015(3) 0.010(2)
C21 0.035(2) 0.061(3) 0.123(5) -0.047(3) -0.014(3) 0.015(2)
C22 0.045(2) 0.037(2) 0.049(3) -0.0006(18) -0.015(2) 0.0146(18)
C23 0.050(3) 0.083(4) 0.038(2) -0.007(2) -0.015(2) -0.008(3)
C24 0.040(2) 0.086(4) 0.041(2) -0.008(2) -0.008(2) -0.017(2)
C25 0.060(3) 0.044(3) 0.047(3) -0.002(2) -0.017(2) 0.020(2)
O25A 0.080(5) 0.043(4) 0.065(5) 0.005(3) 0.015(4) 0.014(4)
O25B 0.062(4) 0.081(5) 0.041(4) -0.019(3) -0.018(3) 0.030(4)

loop_
_atom_type_symbol
_atom_type_description
_atom_type_scat_dispersion_real
_atom_type_scat_dispersion_imag
_atom_type_scat_source
C C 0.0033 0.0016 'International Tables Vol C Tables 4.2.6.8 and 6.1.1.4'
H H 0.0000 0.0000 'International Tables Vol C Tables 4.2.6.8 and 6.1.1.4'
N N 0.0061 0.0033 'International Tables Vol C Tables 4.2.6.8 and 6.1.1.4'
O O 0.0106 0.0060 'International Tables Vol C Tables 4.2.6.8 and 6.1.1.4'
S S 0.1246 0.1234 'International Tables Vol C Tables 4.2.6.8 and 6.1.1.4'
Fe Fe 0.3463 0.8444 'International Tables Vol C Tables 4.2.6.8 and 6.1.1.4'

loop_
_geom_angle_atom_site_label_1
_geom_angle_atom_site_label_2
_geom_angle_atom_site_label_3
_geom_angle
_geom_angle_site_symmetry_1
_geom_angle_site_symmetry_3
N1 Fe1 N1 178.11(19) . 2
N1 Fe1 N10 89.07(13) . .
N1 Fe1 N10 89.58(14) 2 .
N1 Fe1 N10 89.58(14) . 2
N1 Fe1 N10 89.07(13) 2 2
N10 Fe1 N10 88.95(17) . 2
N1 Fe1 N20 91.58(14) . .
N1 Fe1 N20 89.77(13) 2 .
N10 Fe1 N20 91.13(13) . .
N10 Fe1 N20 178.84(13) 2 .
N1 Fe1 N20 89.77(13) . 2
N1 Fe1 N20 91.58(14) 2 2
N10 Fe1 N20 178.84(13) . 2
N10 Fe1 N20 91.13(13) 2 2
N20 Fe1 N20 88.82(18) . 2
C1 N1 Fe1 168.9(4) . .
N1 C1 S1 179.2(5) . .
C14 N10 C10 116.4(4) . .
C14 N10 Fe1 120.1(3) . .
C10 N10 Fe1 123.3(3) . .
N10 C10 C11 123.1(4) . .
N10 C10 H10 118.4 . .
C11 C10 H10 118.4 . .
C12 C11 C10 119.9(4) . .
C12 C11 H11 120.1 . .
C10 C11 H11 120.1 . .
C13 C12 C11 117.0(4) . .
C13 C12 C15 120.5(5) . .
C11 C12 C15 122.5(5) . .
C12 C13 C14 120.4(4) . .
C12 C13 H13 119.8 . .
C14 C13 H13 119.8 . .
N10 C14 C13 123.1(4) . .
N10 C14 H14 118.5 . .
C13 C14 H14 118.5 . .
O15B C15 C12 107.6(5) . .
O15B C15 O15A 116.7(7) . .
C12 C15 O15A 105.0(5) . .
O15B C15 C15 112.2(7) . 5_656
C12 C15 C15 109.4(4) . 5_656
O15A C15 C15 105.6(7) . 5_656
O15B C15 H15 109.2 . .
C12 C15 H15 109.2 . .
C15 C15 H15 109.2 5_656 .
C15 O15B H15B 106.7 . .
C15 O15A H15A 97.6 . .
C24 N20 C20 116.5(4) . .
C24 N20 Fe1 122.6(3) . .
C20 N20 Fe1 120.9(3) . .
N20 C20 C21 122.9(5) . .
N20 C20 H20 118.6 . .
C21 C20 H20 118.6 . .
C20 C21 C22 120.9(5) . .
C20 C21 H21 119.6 . .
C22 C21 H21 119.6 . .
C23 C22 C21 114.7(5) . .
C23 C22 C25 123.8(4) . .
C21 C22 C25 121.5(4) . .
C24 C23 C22 121.3(5) . .
C24 C23 H23 119.3 . .
C22 C23 H23 119.3 . .
N20 C24 C23 123.7(4) . .
N20 C24 H24 118.1 . .
C23 C24 H24 118.1 . .
O25B C25 O25A 108.4(6) . .
O25B C25 C22 104.6(5) . .
O25A C25 C22 111.9(5) . .
O25B C25 C25 110.4(6) . 5_655
O25A C25 C25 110.2(6) . 5_655
C22 C25 C25 111.2(5) . 5_655
O25A C25 H25 107.8 . .
C22 C25 H25 107.8 . .
C25 C25 H25 107.8 5_655 .
C25 O25A H25A 99.1 . .
C25 O25B H25B 105.3 . .
C50B O50B C51B 65.7(15) . .
C50B O50B H50B 134.3 . .
C51B O50B H50B 140.5 . .
C50B O50B H1 144.1 . .
C51B O50B H1 89.0 . .
H50B O50B H1 81.5 . .
O50B C50B C51B 75.0(16) . .
O50B C50B H50A 116.0 . .
C51B C50B H50A 116.0 . .
O50B C50B H50C 116.0 . .
C51B C50B H50C 116.0 . .
H50A C50B H50C 113.0 . .
O50B C50B H51F 101.0 . .
H50A C50B H51F 125.8 . .
H50C C50B H51F 80.5 . .
C50B C51B H51A 115.4 . .
O50B C51B H51A 79.9 . .
C50B C51B H51B 106.1 . .
O50B C51B H51B 112.3 . .
H51A C51B H51B 118.5 . .
C50B C51B H51C 97.9 . .
O50B C51B H51C 126.3 . .
H51A C51B H51C 107.0 . .
H51B C51B H51C 110.0 . .
C50B C51B H51D 114.9 . .
O50B C51B H51D 88.6 . .
H51B C51B H51D 133.9 . .
H51C C51B H51D 85.0 . .
C50B C51B H51E 126.2 . .
O50B C51B H51E 158.5 . .
H51A C51B H51E 118.2 . .
H51B C51B H51E 50.2 . .
H51C C51B H51E 62.5 . .
H51D C51B H51E 112.5 . .
O50B C51B H51F 72.5 . .
H51A C51B H51F 118.3 . .
H51B C51B H51F 122.9 . .
H51C C51B H51F 57.2 . .
H51D C51B H51F 102.2 . .
H51E C51B H51F 105.2 . .
H51B C50A H2 107.4 . .
H51B C50A H3 91.7 . .
H2 C50A H3 113.1 . .
C60 O60 H60 61.5 . .
O60 C60 C61 102(2) . .
O60 C60 H60 56.3 . .
C61 C60 H60 72.0 . .
O60 C60 H60A 111.4 . .
C61 C60 H60A 111.4 . .
H60 C60 H60A 167.5 . .
O60 C60 H60B 111.4 . .
C61 C60 H60B 111.4 . .
H60 C60 H60B 79.5 . .
H60A C60 H60B 109.3 . .
C60 C61 H61A 127.5 . .
C60 C61 H61B 124.1 . .
H61A C61 H61B 106.4 . .
C60 C61 H61C 111.0 . .
H61A C61 H61C 85.1 . .
H61B C61 H61C 84.3 . .

loop_
_geom_bond_atom_site_label_1
_geom_bond_atom_site_label_2
_geom_bond_distance
_geom_bond_site_symmetry_2
Fe1 N1 2.012(4) .
Fe1 N1 2.012(4) 2
Fe1 N10 2.096(3) .
Fe1 N10 2.096(3) 2
Fe1 N20 2.103(4) .
Fe1 N20 2.103(4) 2
S1 C1 1.630(5) .
N1 C1 1.152(6) .
N10 C14 1.339(5) .
N10 C10 1.339(5) .
C10 C11 1.381(6) .
C10 H10 0.9500 .
C11 C12 1.379(7) .
C11 H11 0.9500 .
C12 C13 1.366(7) .
C12 C15 1.509(6) .
C13 C14 1.377(6) .
C13 H13 0.9500 .
C14 H14 0.9500 .
C15 O15B 1.482(11) .
C15 O15A 1.545(11) .
C15 C15 1.558(9) 5_656
C15 H15 1.0000 .
O15B H15B 0.8132 .
O15A H15A 0.8777 .
N20 C24 1.317(6) .
N20 C20 1.351(6) .
C20 C21 1.361(8) .
C20 H20 0.9500 .
C21 C22 1.405(7) .
C21 H21 0.9500 .
C22 C23 1.375(7) .
C22 C25 1.492(7) .
C23 C24 1.370(7) .
C23 H23 0.9500 .
C24 H24 0.9500 .
C25 O25B 1.405(8) .
C25 O25A 1.465(9) .
C25 C25 1.548(9) 5_655
C25 H25 1.0000 .
O25A H25A 0.8807 .
O25B H25B 0.8526 .
O50B C50B 1.18(2) .
O50B C51B 1.80(2) .
O50B H50B 1.0558 .
O50B H1 1.0318 .
C50B C51B 1.70(3) .
C50B H50A 0.9900 .
C50B H50C 0.9900 .
C50B H51F 1.1382 .
C51B H51A 0.9394 .
C51B H51B 0.9096 .
C51B H51C 1.0193 .
C51B H51D 0.9686 .
C51B H51E 0.9438 .
C51B H51F 1.0543 .
C50A H2 0.9900 .
C50A H3 0.9900 .
O60 C60 1.40(4) .
C60 C61 1.550(19) .
C60 H60A 0.9900 .
C60 H60B 0.9900 .
C61 H61A 0.9690 .
C61 H61B 1.0131 .

loop_
_geom_hbond_atom_site_label_D
_geom_hbond_atom_site_label_H
_geom_hbond_atom_site_label_A
_geom_hbond_distance_DH
_geom_hbond_distance_HA
_geom_hbond_distance_DA
_geom_hbond_angle_DHA
_geom_hbond_site_symmetry_A
O25A H25A S1 0.88 2.45 3.252(8) 152.2 7_655
O25B H25B S1 0.85 2.56 3.312(8) 148.3 7_655
O15A H15A S1 0.88 2.81 3.457(8) 131.7 7_656
O15B H15B O50B 0.81 2.06 2.866(17) 171.8 7_646
O50A H1 S1 1.03 2.58 3.581(14) 164.3 1_565
O50B H50B O15B 1.06 1.86 2.866(17) 158.1 7_665
O60 H60 O15B 1.31 2.46 3.75(3) 164.7 2_545
